data_7045021
loop_
_publ_author_name
'Costes, Jean-Pierre'
'Dahan, Fran\,coise'
'Vendier, Laure'
'Shova, Sergiu'
'Lorusso, Giulia'
'Evangelisti, Marco'

_publ_section_title
;
 Ni<sup>II</sup>-Ln<sup>III</sup> complexes with o-vanillin as the main
 ligand: syntheses, structures, magnetic and magnetocaloric properties.
;
_journal_issue 4
_journal_name_full 'Dalton transactions (Cambridge, England : 2003)'
_journal_page_first 1106
_journal_page_last 1116
_journal_paper_doi 10.1039/c7dt04293k
_journal_volume 47
_journal_year 2018
_chemical_compound_source 'synthesis as described'
_chemical_formula_moiety 'C16 H18 Gd1 N3 Ni1 O17'
_chemical_formula_sum 'C16 H18 Gd N3 Ni O17'
_chemical_formula_weight 740.29
_space_group_IT_number 14
_space_group_name_Hall '-P 2ybc'
_space_group_name_H-M_alt 'P 1 21/c 1'
_symmetry_cell_setting monoclinic
_symmetry_Int_Tables_number 14
_symmetry_space_group_name_Hall '-P 2ybc'
_symmetry_space_group_name_H-M 'P 1 21/c 1'
_atom_sites_solution_hydrogens geom
_atom_sites_solution_primary direct
_atom_sites_solution_secondary difmap
_audit_update_record
;
2017-10-24 deposited with the CCDC.
2017-12-11 downloaded from the CCDC.
;
_cell_angle_alpha 90
_cell_angle_beta 106.594(6)
_cell_angle_gamma 90
_cell_formula_units_Z 4
_cell_length_a 9.3439(5)
_cell_length_b 18.1612(7)
_cell_length_c 14.3985(7)
_cell_measurement_reflns_used 13463
_cell_measurement_temperature 130(2)
_cell_measurement_theta_max 31.8949
_cell_measurement_theta_min 2.9443
_cell_measurement_wavelength 0.71073
_cell_volume 2341.6(2)
_computing_cell_refinement 'CrysAlis RED, Oxford Diffraction Ltd.'
_computing_data_collection 'CrysAlis CCD, Oxford Diffraction Ltd.'
_computing_data_reduction 'CrysAlis RED, Oxford Diffraction Ltd.'
_computing_molecular_graphics 'Ortep-3 for Windows (Farrugia, 1997)'
_computing_publication_material 'WinGX publication routines (Farrugia, 1999)'
_computing_structure_refinement 'SHELXL-97 (Sheldrick, 2008)'
_computing_structure_solution 'SIR92 (Giacovazzo et al, 1993)'
_diffrn_ambient_temperature 130(2)
_diffrn_measured_fraction_theta_full 0.999
_diffrn_measured_fraction_theta_max 0.999
_diffrn_measurement_device_type 'Oxford-Diffraction XCALIBUR'
_diffrn_measurement_method \w-\f
_diffrn_orient_matrix_UB_11 0.0251735928
_diffrn_orient_matrix_UB_12 0.0327289934
_diffrn_orient_matrix_UB_13 0.0266565994
_diffrn_orient_matrix_UB_21 0.0427815385
_diffrn_orient_matrix_UB_22 -0.0213647232
_diffrn_orient_matrix_UB_23 0.0393458786
_diffrn_orient_matrix_UB_31 0.0615949012
_diffrn_orient_matrix_UB_32 0.0013213297
_diffrn_orient_matrix_UB_33 -0.0194854981
_diffrn_radiation_monochromator graphite
_diffrn_radiation_source 'fine-focus sealed tube'
_diffrn_radiation_type MoK\a
_diffrn_radiation_wavelength 0.71073
_diffrn_reflns_av_R_equivalents 0.0308
_diffrn_reflns_av_unetI/netI 0.0223
_diffrn_reflns_limit_h_max 11
_diffrn_reflns_limit_h_min -8
_diffrn_reflns_limit_k_max 21
_diffrn_reflns_limit_k_min -21
_diffrn_reflns_limit_l_max 16
_diffrn_reflns_limit_l_min -17
_diffrn_reflns_number 16403
_diffrn_reflns_theta_full 25.35
_diffrn_reflns_theta_max 25.35
_diffrn_reflns_theta_min 2.95
_diffrn_standards_decay_% 0
_diffrn_standards_interval_count 0
_diffrn_standards_interval_time 0
_diffrn_standards_number 0
_exptl_absorpt_coefficient_mu 3.703
_exptl_absorpt_correction_T_max 0.789
_exptl_absorpt_correction_T_min 0.237
_exptl_absorpt_correction_type multi-scan
_exptl_absorpt_process_details
;
        CrysAlis RED, Oxford Diffraction Ltd.,
        Version 1.171.32.27 (release 29-05-2008 CrysAlis171 .NET)
        (compiled May 29 2008,13:12:44)
        Empirical absorption correction using spherical harmonics,
 implemented in SCALE3 ABSPACK scaling algorithm.
;
_exptl_crystal_colour 'light green'
_exptl_crystal_density_diffrn 2.1
_exptl_crystal_density_method 'not measured'
_exptl_crystal_description parallelepiped
_exptl_crystal_F_000 1452
_exptl_crystal_size_max 0.35
_exptl_crystal_size_mid 0.2
_exptl_crystal_size_min 0.05
_refine_diff_density_max 0.687
_refine_diff_density_min -0.545
_refine_diff_density_rms 0.082
_refine_ls_extinction_method none
_refine_ls_goodness_of_fit_ref 1.113
_refine_ls_hydrogen_treatment mixed
_refine_ls_matrix_type full
_refine_ls_number_parameters 351
_refine_ls_number_reflns 4277
_refine_ls_number_restraints 6
_refine_ls_restrained_S_all 1.113
_refine_ls_R_factor_all 0.0279
_refine_ls_R_factor_gt 0.0208
_refine_ls_shift/su_max 0.001
_refine_ls_shift/su_mean 0
_refine_ls_structure_factor_coef Fsqd
_refine_ls_weighting_details 'calc w=1/[\s^2^(Fo^2^)+(0.0185P)^2^+2.8493P] where P=(Fo^2^+2Fc^2^)/3'
_refine_ls_weighting_scheme calc
_refine_ls_wR_factor_gt 0.0469
_refine_ls_wR_factor_ref 0.0492
_reflns_number_gt 3735
_reflns_number_total 4277
_reflns_threshold_expression >2\s(I)
_cod_data_source_file c7dt04293k2.cif
_cod_data_source_block 1
_cod_depositor_comments 'Adding full bibliography for 7045020--7045025.cif.'
_cod_original_cell_volume 2341.63(19)
_cod_original_sg_symbol_H-M 'P 21/c'
_cod_database_code 7045021

loop_
_symmetry_equiv_pos_as_xyz
'x, y, z'
'x, -y+1/2, z+1/2'
'-x, -y, -z'
'-x, y-1/2, -z-1/2'

loop_
_atom_site_label
_atom_site_type_symbol
_atom_site_fract_x
_atom_site_fract_y
_atom_site_fract_z
_atom_site_U_iso_or_equiv
_atom_site_adp_type
_atom_site_occupancy
_atom_site_symmetry_multiplicity
_atom_site_calc_flag
_atom_site_refinement_flags
C1 C 0.0452(3) 0.57815(17) 0.8309(2) 0.0190(6) Uani 1 1 d .
C2 C 0.0363(3) 0.64943(18) 0.8679(2) 0.0209(7) Uani 1 1 d .
C3 C -0.0563(4) 0.6644(2) 0.9241(2) 0.0281(8) Uani 1 1 d .
H3 H -0.0603 0.7127 0.9486 0.034 Uiso 1 1 calc R
C4 C -0.1446(4) 0.6085(2) 0.9451(3) 0.0326(8) Uani 1 1 d .
H4 H -0.2089 0.6188 0.984 0.039 Uiso 1 1 calc R
C5 C -0.1390(4) 0.5392(2) 0.9100(3) 0.0322(8) Uani 1 1 d .
H5 H -0.201 0.5018 0.9236 0.039 Uiso 1 1 calc R
C6 C -0.0418(4) 0.52234(19) 0.8535(2) 0.0242(7) Uani 1 1 d .
C7 C 0.0986(4) 0.77669(18) 0.8565(3) 0.0284(8) Uani 1 1 d .
H7A H -0.0086 0.7865 0.8302 0.043 Uiso 1 1 calc R
H7B H 0.1544 0.8079 0.8235 0.043 Uiso 1 1 calc R
H7C H 0.13 0.7876 0.9261 0.043 Uiso 1 1 calc R
C8 C -0.0373(4) 0.4459(2) 0.8246(2) 0.0312(8) Uani 1 1 d .
H8 H -0.1112 0.4145 0.8369 0.037 Uiso 1 1 calc R
C10 C 0.4699(3) 0.51913(18) 0.6807(2) 0.0203(7) Uani 1 1 d .
C11 C 0.5690(4) 0.57434(19) 0.6707(2) 0.0240(7) Uani 1 1 d .
C12 C 0.6823(4) 0.5602(2) 0.6302(3) 0.0347(9) Uani 1 1 d .
H12 H 0.7475 0.5986 0.6234 0.042 Uiso 1 1 calc R
C13 C 0.7015(4) 0.4889(2) 0.5992(3) 0.0405(10) Uani 1 1 d .
H13 H 0.7789 0.4791 0.5701 0.049 Uiso 1 1 calc R
C14 C 0.6096(4) 0.4336(2) 0.6104(3) 0.0358(9) Uani 1 1 d .
H14 H 0.6243 0.3853 0.5895 0.043 Uiso 1 1 calc R
C15 C 0.4933(4) 0.44679(19) 0.6523(2) 0.0263(7) Uani 1 1 d .
C16 C 0.6371(4) 0.7022(2) 0.6989(3) 0.0335(8) Uani 1 1 d .
H16A H 0.7404 0.6878 0.7312 0.05 Uiso 1 1 calc R
H16B H 0.6113 0.7458 0.7307 0.05 Uiso 1 1 calc R
H16C H 0.6268 0.7134 0.6307 0.05 Uiso 1 1 calc R
C17 C 0.4088(4) 0.38402(19) 0.6676(2) 0.0288(8) Uani 1 1 d .
H17 H 0.4314 0.3387 0.6421 0.035 Uiso 1 1 calc R
N1 N 0.4898(3) 0.66989(14) 0.93658(18) 0.0195(6) Uani 1 1 d .
N2 N 0.0132(3) 0.65542(14) 0.57346(18) 0.0201(6) Uani 1 1 d .
N3 N 0.3033(3) 0.79503(15) 0.62778(19) 0.0232(6) Uani 1 1 d .
O1 O 0.1355(2) 0.56913(11) 0.77554(15) 0.0193(5) Uani 1 1 d .
O2 O 0.1279(2) 0.70026(11) 0.84155(15) 0.0208(5) Uani 1 1 d .
O3 O 0.3589(2) 0.53874(11) 0.71477(15) 0.0189(5) Uani 1 1 d .
O4 O 0.5378(2) 0.64239(12) 0.70467(16) 0.0243(5) Uani 1 1 d .
O5 O 0.0501(3) 0.41698(13) 0.78636(17) 0.0286(5) Uani 1 1 d .
O6 O 0.3102(3) 0.38148(12) 0.70977(17) 0.0274(5) Uani 1 1 d .
O7 O 0.4575(3) 0.72468(12) 0.88013(16) 0.0256(5) Uani 1 1 d .
O8 O 0.4321(2) 0.60917(12) 0.90068(15) 0.0239(5) Uani 1 1 d .
O9 O 0.5700(2) 0.67487(12) 1.01894(15) 0.0243(5) Uani 1 1 d .
O10 O 0.0303(2) 0.70224(12) 0.63978(15) 0.0239(5) Uani 1 1 d .
O11 O 0.1234(2) 0.61334(12) 0.57654(15) 0.0210(5) Uani 1 1 d .
O12 O -0.1038(2) 0.64995(13) 0.50788(16) 0.0267(5) Uani 1 1 d .
O13 O 0.3048(3) 0.73265(12) 0.58980(16) 0.0253(5) Uani 1 1 d .
O14 O 0.3077(3) 0.79515(13) 0.71714(16) 0.0273(5) Uani 1 1 d .
O15 O 0.2997(3) 0.85200(13) 0.58326(18) 0.0346(6) Uani 1 1 d .
Ni2 Ni 0.21336(4) 0.47072(2) 0.74915(3) 0.01875(9) Uani 1 1 d .
Gd1 Gd 0.288094(16) 0.659720(8) 0.737838(10) 0.01614(5) Uani 1 1 d .
O16 O 0.0739(3) 0.47025(12) 0.60892(15) 0.0237(5) Uani 1 1 d D
H161 H 0.093(4) 0.4363(11) 0.574(2) 0.028 Uiso 1 1 d D
H162 H 0.094(4) 0.5079(9) 0.581(2) 0.028 Uiso 1 1 d D
O17 O 0.3433(3) 0.46351(13) 0.89158(17) 0.03 Uani 1 1 d D
H17A H 0.404(3) 0.4983(11) 0.910(2) 0.036 Uiso 1 1 d D
H17B H 0.394(3) 0.4267(10) 0.916(2) 0.036 Uiso 1 1 d D

loop_
_atom_site_aniso_label
_atom_site_aniso_U_11
_atom_site_aniso_U_22
_atom_site_aniso_U_33
_atom_site_aniso_U_23
_atom_site_aniso_U_13
_atom_site_aniso_U_12
C1 0.0170(16) 0.0247(17) 0.0149(15) 0.0036(13) 0.0039(12) 0.0021(13)
C2 0.0212(17) 0.0259(18) 0.0144(14) 0.0033(13) 0.0032(12) 0.0029(13)
C3 0.0288(19) 0.035(2) 0.0221(17) 0.0009(15) 0.0097(14) 0.0094(16)
C4 0.026(2) 0.046(2) 0.0306(19) 0.0051(17) 0.0160(16) 0.0076(17)
C5 0.025(2) 0.043(2) 0.0306(19) 0.0103(17) 0.0126(15) -0.0042(16)
C6 0.0231(18) 0.0290(18) 0.0196(16) 0.0031(14) 0.0045(13) -0.0024(14)
C7 0.035(2) 0.0220(18) 0.0310(19) -0.0025(15) 0.0140(16) 0.0049(15)
C8 0.033(2) 0.033(2) 0.0281(19) 0.0026(16) 0.0090(16) -0.0103(16)
C10 0.0201(17) 0.0258(17) 0.0145(14) 0.0026(13) 0.0041(13) 0.0073(14)
C11 0.0220(18) 0.0315(19) 0.0182(16) 0.0064(14) 0.0052(13) 0.0071(14)
C12 0.028(2) 0.048(2) 0.032(2) 0.0098(17) 0.0145(16) 0.0077(17)
C13 0.035(2) 0.056(3) 0.038(2) 0.0084(19) 0.0219(18) 0.018(2)
C14 0.040(2) 0.040(2) 0.0281(19) 0.0041(17) 0.0108(17) 0.0205(18)
C15 0.0288(19) 0.0290(19) 0.0203(16) 0.0012(14) 0.0060(14) 0.0102(15)
C16 0.027(2) 0.032(2) 0.041(2) 0.0081(17) 0.0080(16) -0.0082(16)
C17 0.035(2) 0.0198(18) 0.0258(18) -0.0037(14) -0.0013(15) 0.0116(15)
N1 0.0202(14) 0.0192(14) 0.0199(14) 0.0007(11) 0.0068(11) 0.0006(11)
N2 0.0236(15) 0.0184(13) 0.0186(13) 0.0040(11) 0.0064(11) -0.0024(12)
N3 0.0209(15) 0.0230(15) 0.0263(15) 0.0070(12) 0.0077(11) 0.0013(12)
O1 0.0212(11) 0.0186(11) 0.0206(11) -0.0004(9) 0.0099(9) -0.0014(9)
O2 0.0256(12) 0.0167(11) 0.0214(11) -0.0014(9) 0.0088(9) 0.0017(9)
O3 0.0188(11) 0.0179(11) 0.0218(11) -0.0003(9) 0.0084(9) 0.0000(9)
O4 0.0226(12) 0.0232(12) 0.0281(12) 0.0054(10) 0.0089(10) -0.0013(9)
O5 0.0356(14) 0.0239(13) 0.0279(13) -0.0017(10) 0.0116(11) -0.0074(11)
O6 0.0319(14) 0.0171(12) 0.0300(13) -0.0006(10) 0.0036(11) 0.0056(10)
O7 0.0330(14) 0.0162(12) 0.0242(12) 0.0030(9) 0.0026(10) -0.0044(10)
O8 0.0305(13) 0.0148(11) 0.0222(11) -0.0005(9) 0.0007(10) -0.0034(10)
O9 0.0250(13) 0.0276(13) 0.0164(11) -0.0032(9) -0.0004(10) 0.0009(10)
O10 0.0272(13) 0.0246(12) 0.0194(11) -0.0054(10) 0.0057(9) 0.0011(10)
O11 0.0221(12) 0.0182(11) 0.0214(11) -0.0010(9) 0.0043(9) 0.0028(9)
O12 0.0212(12) 0.0304(13) 0.0239(12) -0.0007(10) -0.0010(10) -0.0010(10)
O13 0.0309(13) 0.0223(12) 0.0235(12) -0.0003(10) 0.0089(10) 0.0002(10)
O14 0.0389(15) 0.0235(12) 0.0201(12) 0.0015(10) 0.0093(10) -0.0035(10)
O15 0.0435(16) 0.0266(14) 0.0394(14) 0.0151(11) 0.0208(12) 0.0067(11)
Ni2 0.0219(2) 0.0150(2) 0.0186(2) -0.00009(16) 0.00455(16) -0.00141(17)
Gd1 0.01880(9) 0.01463(8) 0.01515(8) 0.00002(6) 0.00511(6) -0.00030(6)
O16 0.0297(13) 0.0174(12) 0.0219(12) -0.0020(9) 0.0038(10) -0.0006(10)
O17 0.04 0.02 0.024 0.005 -0.003 -0.004

loop_
_atom_type_symbol
_atom_type_description
_atom_type_scat_dispersion_real
_atom_type_scat_dispersion_imag
_atom_type_scat_source
C C 0.0033 0.0016 'International Tables Vol C Tables 4.2.6.8 and 6.1.1.4'
H H 0 0 'International Tables Vol C Tables 4.2.6.8 and 6.1.1.4'
N N 0.0061 0.0033 'International Tables Vol C Tables 4.2.6.8 and 6.1.1.4'
O O 0.0106 0.006 'International Tables Vol C Tables 4.2.6.8 and 6.1.1.4'
Ni Ni 0.3393 1.1124 'International Tables Vol C Tables 4.2.6.8 and 6.1.1.4'
Gd Gd -0.1653 3.9035 'International Tables Vol C Tables 4.2.6.8 and 6.1.1.4'

loop_
_geom_angle_atom_site_label_1
_geom_angle_atom_site_label_2
_geom_angle_atom_site_label_3
_geom_angle
O1 C1 C6 124.3(3)
O1 C1 C2 117.1(3)
C6 C1 C2 118.5(3)
C3 C2 O2 125.0(3)
C3 C2 C1 121.3(3)
O2 C2 C1 113.6(3)
C2 C3 C4 119.7(3)
C2 C3 H3 120.1
C4 C3 H3 120.1
C5 C4 C3 120.3(3)
C5 C4 H4 119.9
C3 C4 H4 119.9
C4 C5 C6 120.8(3)
C4 C5 H5 119.6
C6 C5 H5 119.6
C1 C6 C5 119.3(3)
C1 C6 C8 124.1(3)
C5 C6 C8 116.6(3)
O2 C7 H7A 109.5
O2 C7 H7B 109.5
H7A C7 H7B 109.5
O2 C7 H7C 109.5
H7A C7 H7C 109.5
H7B C7 H7C 109.5
O5 C8 C6 128.0(3)
O5 C8 H8 116
C6 C8 H8 116
O3 C10 C11 117.3(3)
O3 C10 C15 124.3(3)
C11 C10 C15 118.4(3)
C12 C11 O4 125.5(3)
C12 C11 C10 121.5(3)
O4 C11 C10 112.9(3)
C11 C12 C13 119.7(4)
C11 C12 H12 120.2
C13 C12 H12 120.2
C14 C13 C12 120.2(3)
C14 C13 H13 119.9
C12 C13 H13 119.9
C13 C14 C15 121.1(4)
C13 C14 H14 119.4
C15 C14 H14 119.4
C14 C15 C10 119.0(3)
C14 C15 C17 117.1(3)
C10 C15 C17 123.8(3)
O4 C16 H16A 109.5
O4 C16 H16B 109.5
H16A C16 H16B 109.5
O4 C16 H16C 109.5
H16A C16 H16C 109.5
H16B C16 H16C 109.5
O6 C17 C15 128.4(3)
O6 C17 H17 115.8
C15 C17 H17 115.8
O9 N1 O7 122.5(3)
O9 N1 O8 122.3(3)
O7 N1 O8 115.2(2)
O9 N1 Gd1 178.5(2)
O7 N1 Gd1 57.11(14)
O8 N1 Gd1 58.10(14)
O12 N2 O10 122.2(3)
O12 N2 O11 120.8(3)
O10 N2 O11 117.0(2)
O12 N2 Gd1 176.0(2)
O10 N2 Gd1 58.64(14)
O11 N2 Gd1 58.56(14)
O15 N3 O13 122.7(3)
O15 N3 O14 121.3(3)
O13 N3 O14 116.0(2)
O15 N3 Gd1 175.3(2)
O13 N3 Gd1 59.47(14)
O14 N3 Gd1 56.77(14)
C1 O1 Ni2 123.46(19)
C1 O1 Gd1 125.95(19)
Ni2 O1 Gd1 107.72(9)
C2 O2 C7 116.2(2)
C2 O2 Gd1 119.26(17)
C7 O2 Gd1 122.85(18)
C10 O3 Ni2 126.0(2)
C10 O3 Gd1 126.15(19)
Ni2 O3 Gd1 107.72(9)
C11 O4 C16 116.4(3)
C11 O4 Gd1 118.27(18)
C16 O4 Gd1 124.0(2)
C8 O5 Ni2 124.4(2)
C17 O6 Ni2 124.3(2)
N1 O7 Gd1 97.72(17)
N1 O8 Gd1 96.55(16)
N2 O10 Gd1 96.41(17)
N2 O11 Gd1 96.08(16)
N3 O13 Gd1 95.36(16)
N3 O14 Gd1 97.86(17)
O3 Ni2 O1 78.79(8)
O3 Ni2 O5 170.94(9)
O1 Ni2 O5 92.19(9)
O3 Ni2 O6 92.03(9)
O1 Ni2 O6 170.41(9)
O5 Ni2 O6 96.92(10)
O3 Ni2 O16 92.54(9)
O1 Ni2 O16 91.55(9)
O5 Ni2 O16 86.76(9)
O6 Ni2 O16 86.00(9)
O3 Ni2 O17 92.08(9)
O1 Ni2 O17 90.60(9)
O5 Ni2 O17 88.87(10)
O6 Ni2 O17 92.55(10)
O16 Ni2 O17 175.20(9)
O3 Ni2 Gd1 39.45(6)
O1 Ni2 Gd1 39.35(6)
O5 Ni2 Gd1 131.52(7)
O6 Ni2 Gd1 131.38(7)
O16 Ni2 Gd1 92.12(6)
O17 Ni2 Gd1 92.27(7)
O1 Gd1 O3 65.76(7)
O1 Gd1 O14 142.42(7)
O3 Gd1 O14 151.03(7)
O1 Gd1 O7 115.28(7)
O3 Gd1 O7 114.85(7)
O14 Gd1 O7 65.22(7)
O1 Gd1 O2 63.98(7)
O3 Gd1 O2 126.85(7)
O14 Gd1 O2 81.84(7)
O7 Gd1 O2 73.70(7)
O1 Gd1 O8 74.14(7)
O3 Gd1 O8 72.13(7)
O14 Gd1 O8 115.67(7)
O7 Gd1 O8 50.51(7)
O2 Gd1 O8 78.69(7)
O1 Gd1 O4 127.73(7)
O3 Gd1 O4 62.90(7)
O14 Gd1 O4 89.83(7)
O7 Gd1 O4 79.11(8)
O2 Gd1 O4 152.62(7)
O8 Gd1 O4 81.62(7)
O1 Gd1 O11 74.24(7)
O3 Gd1 O11 71.40(7)
O14 Gd1 O11 105.34(7)
O7 Gd1 O11 169.90(7)
O2 Gd1 O11 109.48(7)
O8 Gd1 O11 138.97(7)
O4 Gd1 O11 97.87(7)
O1 Gd1 O10 78.38(7)
O3 Gd1 O10 117.85(7)
O14 Gd1 O10 73.96(7)
O7 Gd1 O10 126.20(7)
O2 Gd1 O10 66.98(7)
O8 Gd1 O10 142.91(7)
O4 Gd1 O10 135.40(7)
O11 Gd1 O10 50.26(7)
O1 Gd1 O13 138.18(7)
O3 Gd1 O13 106.32(7)
O14 Gd1 O13 50.46(7)
O7 Gd1 O13 105.33(7)
O2 Gd1 O13 122.29(7)
O8 Gd1 O13 145.35(7)
O4 Gd1 O13 68.13(7)
O11 Gd1 O13 64.74(7)
O10 Gd1 O13 69.66(7)
O1 Gd1 N1 94.69(7)
O3 Gd1 N1 93.91(7)
O14 Gd1 N1 90.34(7)
O7 Gd1 N1 25.17(7)
O2 Gd1 N1 74.25(7)
O8 Gd1 N1 25.35(7)
O4 Gd1 N1 79.79(7)
O11 Gd1 N1 164.19(7)
O10 Gd1 N1 139.67(7)
O13 Gd1 N1 127.12(7)
O1 Gd1 N3 146.77(7)
O3 Gd1 N3 130.21(7)
O14 Gd1 N3 25.37(7)
O7 Gd1 N3 86.03(7)
O2 Gd1 N3 101.77(7)
O8 Gd1 N3 135.13(7)
O4 Gd1 N3 79.26(7)
O11 Gd1 N3 83.94(7)
O10 Gd1 N3 68.39(7)
O13 Gd1 N3 25.17(7)
N1 Gd1 N3 110.72(7)
Ni2 O16 H161 114(2)
Ni2 O16 H162 107(2)
H161 O16 H162 101.4(15)
Ni2 O17 H17A 114(2)
Ni2 O17 H17B 125(2)
H17A O17 H17B 102.5(15)

loop_
_geom_bond_atom_site_label_1
_geom_bond_atom_site_label_2
_geom_bond_distance
C1 O1 1.326(4)
C1 C6 1.394(4)
C1 C2 1.411(4)
C2 C3 1.369(4)
C2 O2 1.383(4)
C3 C4 1.395(5)
C3 H3 0.95
C4 C5 1.362(5)
C4 H4 0.95
C5 C6 1.415(5)
C5 H5 0.95
C6 C8 1.453(5)
C7 O2 1.443(4)
C7 H7A 0.98
C7 H7B 0.98
C7 H7C 0.98
C8 O5 1.227(4)
C8 H8 0.95
C10 O3 1.317(4)
C10 C11 1.399(5)
C10 C15 1.411(5)
C11 C12 1.371(5)
C11 O4 1.390(4)
C12 C13 1.397(6)
C12 H12 0.95
C13 C14 1.360(6)
C13 H13 0.95
C14 C15 1.406(5)
C14 H14 0.95
C15 C17 1.439(5)
C16 O4 1.445(4)
C16 H16A 0.98
C16 H16B 0.98
C16 H16C 0.98
C17 O6 1.240(4)
C17 H17 0.95
N1 O9 1.212(3)
N1 O7 1.266(3)
N1 O8 1.271(3)
N1 Gd1 2.949(3)
N2 O12 1.227(3)
N2 O10 1.254(3)
N2 O11 1.273(3)
N2 Gd1 2.955(3)
N3 O15 1.213(3)
N3 O13 1.260(3)
N3 O14 1.276(3)
N3 Gd1 2.949(3)
O1 Ni2 2.007(2)
O1 Gd1 2.340(2)
O2 Gd1 2.508(2)
O3 Ni2 2.001(2)
O3 Gd1 2.345(2)
O4 Gd1 2.532(2)
O5 Ni2 2.008(2)
O6 Ni2 2.015(2)
O7 Gd1 2.499(2)
O8 Gd1 2.520(2)
O10 Gd1 2.540(2)
O11 Gd1 2.536(2)
O13 Gd1 2.552(2)
O14 Gd1 2.491(2)
Ni2 O16 2.067(2)
Ni2 O17 2.068(2)
O16 H161 0.85(3)
O16 H162 0.841(10)
O17 H17A 0.841(10)
O17 H17B 0.837(10)
